data_4081911
loop_
_publ_author_name
'Oh, Hankook'
'Park, Ki-Min'
'Hwang, Hyonseok'
'Oh, Sihyun'
'Lee, Ji Hye'
'Lu, Jia-Sheng'
'Wang, Suning'
'Kang, Youngjin'

_publ_section_title
;
 Effective Alkoxylation of Phosphorescent Heteroleptic Iridium(III)
 Compounds Bearing Fluorinated Bipyridine Ligands
;
_journal_issue 21
_journal_name_full Organometallics
_journal_page_first 6427
_journal_paper_doi 10.1021/om400770h
_journal_volume 32
_journal_year 2013
_chemical_formula_sum 'C31 H30 Ir N5 O7'
_chemical_formula_weight 776.80
_chemical_name_systematic
; 
 ? 
;
_space_group_IT_number 14
_symmetry_cell_setting monoclinic
_symmetry_space_group_name_Hall '-P 2yn'
_symmetry_space_group_name_H-M 'P 1 21/n 1'
_atom_sites_solution_hydrogens geom
_atom_sites_solution_primary direct
_atom_sites_solution_secondary difmap
_audit_creation_method SHELXL-97
_cell_angle_alpha 90.00
_cell_angle_beta 92.2680(10)
_cell_angle_gamma 90.00
_cell_formula_units_Z 4
_cell_length_a 9.2548(5)
_cell_length_b 24.9712(14)
_cell_length_c 12.7955(7)
_cell_measurement_reflns_used 5786
_cell_measurement_temperature 180(2)
_cell_measurement_theta_max 26.00
_cell_measurement_theta_min 1.79
_cell_volume 2954.8(3)
_computing_cell_refinement 'Bruker APEX2'
_computing_data_collection 'Bruker APEX2'
_computing_data_reduction 'Bruker APEX2'
_computing_molecular_graphics 'Bruker SHELXTL'
_computing_publication_material 'Bruker SHELXTL'
_computing_structure_refinement 'SHELXL-97 (Sheldrick, 2008)'
_computing_structure_solution 'SHELXS-97 (Sheldrick, 2008)'
_diffrn_ambient_temperature 180(2)
_diffrn_measured_fraction_theta_full 0.997
_diffrn_measured_fraction_theta_max 0.997
_diffrn_measurement_device_type 'Bruker APEX-II CCD'
_diffrn_measurement_method '\f and \w scans'
_diffrn_radiation_monochromator graphite
_diffrn_radiation_source 'fine-focus sealed tube'
_diffrn_radiation_type MoK\a
_diffrn_radiation_wavelength 0.71073
_diffrn_reflns_av_R_equivalents 0.0305
_diffrn_reflns_av_sigmaI/netI 0.0414
_diffrn_reflns_limit_h_max 5
_diffrn_reflns_limit_h_min -11
_diffrn_reflns_limit_k_max 24
_diffrn_reflns_limit_k_min -30
_diffrn_reflns_limit_l_max 15
_diffrn_reflns_limit_l_min -15
_diffrn_reflns_number 14021
_diffrn_reflns_theta_full 26.00
_diffrn_reflns_theta_max 26.00
_diffrn_reflns_theta_min 1.79
_exptl_absorpt_coefficient_mu 4.576
_exptl_absorpt_correction_T_max 0.7110
_exptl_absorpt_correction_T_min 0.4614
_exptl_absorpt_correction_type multi-scan
_exptl_absorpt_process_details SADABS
_exptl_crystal_colour yellow
_exptl_crystal_density_diffrn 1.746
_exptl_crystal_density_method 'not measured'
_exptl_crystal_description plate
_exptl_crystal_F_000 1536
_exptl_crystal_size_max 0.20
_exptl_crystal_size_mid 0.15
_exptl_crystal_size_min 0.08
_refine_diff_density_max 1.171
_refine_diff_density_min -1.046
_refine_diff_density_rms 0.110
_refine_ls_extinction_method none
_refine_ls_goodness_of_fit_ref 1.022
_refine_ls_hydrogen_treatment constr
_refine_ls_matrix_type full
_refine_ls_number_parameters 398
_refine_ls_number_reflns 5786
_refine_ls_number_restraints 6
_refine_ls_restrained_S_all 1.038
_refine_ls_R_factor_all 0.0400
_refine_ls_R_factor_gt 0.0289
_refine_ls_shift/su_max 0.001
_refine_ls_shift/su_mean 0.000
_refine_ls_structure_factor_coef Fsqd
_refine_ls_weighting_details 'calc w=1/[\s^2^(Fo^2^)+(0.0278P)^2^+3.2244P] where P=(Fo^2^+2Fc^2^)/3'
_refine_ls_weighting_scheme calc
_refine_ls_wR_factor_gt 0.0622
_refine_ls_wR_factor_ref 0.0674
_reflns_number_gt 4809
_reflns_number_total 5786
_reflns_threshold_expression >2sigma(I)
_cod_data_source_file om400770h_si_002.cif
_cod_data_source_block 8
_cod_depositor_comments
;
The following automatic conversions were performed:

'_symmetry_cell_setting' value 'Monoclinic' changed to 'monoclinic'
according to /home/saulius/struct/CIF-dictionaries/cif_core.dic
dictionary named 'cif_core.dic' version 2.4.2 from 2011-04-26.

Automatic conversion script
Id: cif_fix_values 1891 2012-01-12 08:04:46Z andrius 
;
_cod_original_sg_symbol_H-M P2(1)/n
_cod_database_code 4081911

loop_
_symmetry_equiv_pos_as_xyz
'x, y, z'
'-x+1/2, y+1/2, -z+1/2'
'-x, -y, -z'
'x-1/2, -y-1/2, z-1/2'

loop_
_atom_site_label
_atom_site_type_symbol
_atom_site_fract_x
_atom_site_fract_y
_atom_site_fract_z
_atom_site_U_iso_or_equiv
_atom_site_adp_type
_atom_site_occupancy
_atom_site_symmetry_multiplicity
_atom_site_calc_flag
_atom_site_refinement_flags
Ir1 Ir 0.731657(18) 0.150982(7) 0.754254(12) 0.02205(6) Uani 1 1 d .
O1 O 0.9893(4) -0.04278(13) 0.7694(3) 0.0400(8) Uani 1 1 d .
O2 O 0.7048(4) 0.00296(14) 1.0428(3) 0.0407(9) Uani 1 1 d .
N1 N 0.8433(4) -0.02051(16) 0.9049(3) 0.0310(9) Uani 1 1 d .
N2 N 0.6112(4) 0.14996(15) 0.8847(3) 0.0246(8) Uani 1 1 d .
C1 C 0.7786(5) 0.07809(18) 0.8057(3) 0.0242(10) Uani 1 1 d .
C2 C 0.8684(5) 0.04030(18) 0.7607(3) 0.0285(10) Uani 1 1 d .
H2 H 0.9092 0.0471 0.6950 0.034 Uiso 1 1 calc R
C3 C 0.8971(5) -0.00732(19) 0.8135(3) 0.0292(11) Uani 1 1 d .
C4 C 0.7564(5) 0.01498(19) 0.9476(3) 0.0291(11) Uani 1 1 d .
C5 C 0.7188(5) 0.06427(17) 0.9021(3) 0.0253(10) Uani 1 1 d .
C6 C 0.6250(5) 0.10490(19) 0.9460(3) 0.0288(11) Uani 1 1 d .
C7 C 0.5517(6) 0.1025(2) 1.0389(4) 0.0405(13) Uani 1 1 d .
H7 H 0.5594 0.0713 1.0811 0.049 Uiso 1 1 calc R
C8 C 0.4686(6) 0.1446(2) 1.0702(4) 0.0462(14) Uani 1 1 d .
H8 H 0.4195 0.1428 1.1340 0.055 Uiso 1 1 calc R
C9 C 0.4576(5) 0.1896(2) 1.0078(4) 0.0390(13) Uani 1 1 d .
H9 H 0.4020 0.2194 1.0285 0.047 Uiso 1 1 calc R
C10 C 0.5279(5) 0.19055(19) 0.9154(4) 0.0296(11) Uani 1 1 d .
H10 H 0.5172 0.2211 0.8716 0.036 Uiso 1 1 calc R
C11 C 1.0272(6) -0.0893(2) 0.8278(4) 0.0458(14) Uani 1 1 d .
H11A H 1.0985 -0.1101 0.7903 0.069 Uiso 1 1 calc R
H11B H 0.9407 -0.1112 0.8370 0.069 Uiso 1 1 calc R
H11C H 1.0687 -0.0789 0.8965 0.069 Uiso 1 1 calc R
C12 C 0.7618(6) -0.0436(2) 1.0953(4) 0.0456(14) Uani 1 1 d .
H12A H 0.7165 -0.0475 1.1629 0.068 Uiso 1 1 calc R
H12B H 0.8666 -0.0397 1.1068 0.068 Uiso 1 1 calc R
H12C H 0.7411 -0.0753 1.0523 0.068 Uiso 1 1 calc R
O3 O 0.2324(3) 0.05561(14) 0.6288(3) 0.0380(8) Uani 1 1 d .
O4 O 0.5770(4) 0.07441(14) 0.3830(2) 0.0371(8) Uani 1 1 d .
N3 N 0.4052(4) 0.06608(15) 0.5051(3) 0.0266(9) Uani 1 1 d .
N4 N 0.8484(4) 0.14732(14) 0.6225(3) 0.0238(8) Uani 1 1 d .
C13 C 0.5849(5) 0.11764(18) 0.6568(3) 0.0236(10) Uani 1 1 d .
C14 C 0.4462(5) 0.10082(18) 0.6788(4) 0.0286(11) Uani 1 1 d .
H14 H 0.4086 0.1072 0.7457 0.034 Uiso 1 1 calc R
C15 C 0.3637(5) 0.07467(19) 0.6020(4) 0.0295(11) Uani 1 1 d .
C16 C 0.5357(5) 0.08253(18) 0.4823(3) 0.0270(10) Uani 1 1 d .
C17 C 0.6328(5) 0.10808(17) 0.5542(3) 0.0240(10) Uani 1 1 d .
C18 C 0.7785(5) 0.12606(18) 0.5348(3) 0.0271(10) Uani 1 1 d .
C19 C 0.8491(6) 0.1248(2) 0.4408(4) 0.0378(12) Uani 1 1 d .
H19 H 0.8013 0.1108 0.3797 0.045 Uiso 1 1 calc R
C20 C 0.9898(6) 0.1442(2) 0.4364(4) 0.0405(13) Uani 1 1 d .
H20 H 1.0382 0.1436 0.3723 0.049 Uiso 1 1 calc R
C21 C 1.0576(6) 0.1641(2) 0.5248(4) 0.0369(12) Uani 1 1 d .
H21 H 1.1540 0.1771 0.5230 0.044 Uiso 1 1 calc R
C22 C 0.9850(5) 0.16510(18) 0.6165(4) 0.0300(11) Uani 1 1 d .
H22 H 1.0330 0.1788 0.6778 0.036 Uiso 1 1 calc R
C23 C 0.1556(5) 0.0234(2) 0.5528(4) 0.0424(13) Uani 1 1 d .
H23A H 0.0633 0.0120 0.5805 0.064 Uiso 1 1 calc R
H23B H 0.2135 -0.0082 0.5368 0.064 Uiso 1 1 calc R
H23C H 0.1373 0.0443 0.4888 0.064 Uiso 1 1 calc R
C24 C 0.4734(6) 0.0480(2) 0.3127(4) 0.0468(14) Uani 1 1 d .
H24A H 0.5147 0.0440 0.2438 0.070 Uiso 1 1 calc R
H24B H 0.3850 0.0696 0.3061 0.070 Uiso 1 1 calc R
H24C H 0.4502 0.0126 0.3406 0.070 Uiso 1 1 calc R
O5 O 0.6850(3) 0.23386(12) 0.7160(2) 0.0309(7) Uani 1 1 d .
O6 O 0.7525(4) 0.31797(14) 0.7523(3) 0.0388(8) Uani 1 1 d .
N5 N 0.8868(4) 0.19398(15) 0.8491(3) 0.0250(8) Uani 1 1 d .
C25 C 0.9811(5) 0.1725(2) 0.9200(4) 0.0320(11) Uani 1 1 d .
H25 H 0.9876 0.1347 0.9256 0.038 Uiso 1 1 calc R
C26 C 1.0689(5) 0.2040(2) 0.9849(4) 0.0392(13) Uani 1 1 d .
H26 H 1.1349 0.1880 1.0344 0.047 Uiso 1 1 calc R
C27 C 1.0594(6) 0.2584(2) 0.9768(4) 0.0463(14) Uani 1 1 d .
H27 H 1.1182 0.2807 1.0211 0.056 Uiso 1 1 calc R
C28 C 0.9634(6) 0.2809(2) 0.9037(4) 0.0400(13) Uani 1 1 d .
H28 H 0.9575 0.3187 0.8963 0.048 Uiso 1 1 calc R
C29 C 0.8767(5) 0.24809(18) 0.8418(3) 0.0275(10) Uani 1 1 d .
C30 C 0.7641(5) 0.26960(19) 0.7642(3) 0.0278(11) Uani 1 1 d .
O7 O 0.3974(9) 0.2832(3) 0.7240(5) 0.134(3) Uani 1 1 d .
H7A H 0.4648 0.2860 0.6822 0.201 Uiso 1 1 calc R
C31 C 0.2982(9) 0.2484(4) 0.6852(7) 0.116(3) Uani 1 1 d U
H31A H 0.2441 0.2333 0.7426 0.174 Uiso 1 1 calc R
H31B H 0.3468 0.2195 0.6486 0.174 Uiso 1 1 calc R
H31C H 0.2313 0.2670 0.6363 0.174 Uiso 1 1 calc R

loop_
_atom_site_aniso_label
_atom_site_aniso_U_11
_atom_site_aniso_U_22
_atom_site_aniso_U_33
_atom_site_aniso_U_23
_atom_site_aniso_U_13
_atom_site_aniso_U_12
Ir1 0.02557(10) 0.02075(10) 0.01971(9) -0.00048(8) -0.00031(6) -0.00160(8)
O1 0.059(2) 0.028(2) 0.0336(19) -0.0015(15) 0.0085(16) 0.0075(17)
O2 0.052(2) 0.041(2) 0.0301(18) 0.0131(16) 0.0093(16) 0.0019(17)
N1 0.037(2) 0.028(2) 0.028(2) 0.0024(17) 0.0003(17) -0.0033(18)
N2 0.026(2) 0.024(2) 0.0245(19) 0.0010(17) -0.0023(15) -0.0011(17)
C1 0.025(2) 0.027(3) 0.021(2) -0.0041(19) -0.0030(18) -0.0081(19)
C2 0.036(3) 0.025(3) 0.025(2) -0.001(2) 0.0039(19) 0.002(2)
C3 0.035(3) 0.024(3) 0.028(2) -0.006(2) -0.002(2) -0.001(2)
C4 0.032(3) 0.033(3) 0.022(2) 0.002(2) -0.0012(19) -0.008(2)
C5 0.031(3) 0.021(3) 0.024(2) -0.0030(18) 0.0029(19) 0.0008(19)
C6 0.031(3) 0.033(3) 0.023(2) -0.003(2) 0.0008(19) -0.006(2)
C7 0.048(3) 0.043(3) 0.031(3) 0.007(2) 0.012(2) 0.002(3)
C8 0.049(3) 0.058(4) 0.033(3) -0.004(3) 0.016(2) 0.005(3)
C9 0.036(3) 0.042(3) 0.040(3) -0.010(2) 0.009(2) 0.005(2)
C10 0.027(3) 0.030(3) 0.032(3) -0.006(2) 0.000(2) 0.002(2)
C11 0.064(4) 0.027(3) 0.046(3) 0.002(2) 0.001(3) 0.010(3)
C12 0.061(4) 0.041(3) 0.035(3) 0.012(3) -0.002(2) -0.006(3)
O3 0.0295(19) 0.047(2) 0.0373(19) -0.0128(17) 0.0024(14) -0.0093(16)
O4 0.045(2) 0.045(2) 0.0214(17) -0.0049(15) 0.0000(14) -0.0100(17)
N3 0.030(2) 0.023(2) 0.026(2) 0.0004(16) -0.0050(16) -0.0028(16)
N4 0.026(2) 0.021(2) 0.0248(19) 0.0026(16) 0.0003(15) -0.0002(16)
C13 0.028(2) 0.021(2) 0.022(2) 0.0022(19) -0.0021(18) -0.0004(19)
C14 0.031(3) 0.029(3) 0.026(2) -0.0041(19) 0.002(2) -0.002(2)
C15 0.028(3) 0.029(3) 0.031(3) -0.001(2) 0.000(2) -0.001(2)
C16 0.039(3) 0.022(2) 0.020(2) 0.0009(19) 0.0014(19) 0.001(2)
C17 0.030(3) 0.022(2) 0.020(2) 0.0029(18) -0.0002(18) 0.0025(19)
C18 0.036(3) 0.020(3) 0.026(2) 0.0038(19) 0.004(2) 0.003(2)
C19 0.045(3) 0.038(3) 0.031(3) -0.001(2) 0.008(2) -0.005(2)
C20 0.050(3) 0.039(3) 0.034(3) 0.001(2) 0.017(2) -0.005(3)
C21 0.037(3) 0.035(3) 0.040(3) 0.000(2) 0.013(2) -0.007(2)
C22 0.035(3) 0.026(3) 0.030(3) 0.002(2) 0.002(2) -0.005(2)
C23 0.031(3) 0.047(3) 0.049(3) -0.017(3) 0.001(2) -0.011(2)
C24 0.060(4) 0.058(4) 0.022(3) -0.008(3) -0.009(2) -0.006(3)
O5 0.0389(19) 0.0250(19) 0.0284(17) 0.0016(14) -0.0052(14) 0.0032(15)
O6 0.048(2) 0.024(2) 0.045(2) 0.0058(16) 0.0009(17) 0.0013(16)
N5 0.026(2) 0.026(2) 0.0221(19) 0.0005(16) -0.0005(15) 0.0000(16)
C25 0.036(3) 0.026(3) 0.033(3) 0.006(2) -0.004(2) -0.001(2)
C26 0.040(3) 0.041(3) 0.036(3) 0.003(2) -0.013(2) -0.006(2)
C27 0.051(3) 0.043(4) 0.044(3) 0.000(3) -0.019(3) -0.018(3)
C28 0.052(3) 0.026(3) 0.041(3) -0.001(2) -0.004(2) -0.011(2)
C29 0.034(3) 0.024(3) 0.024(2) -0.0007(19) 0.0026(19) -0.003(2)
C30 0.035(3) 0.026(3) 0.023(2) 0.0019(19) 0.007(2) 0.001(2)
O7 0.184(7) 0.094(5) 0.127(6) -0.015(4) 0.041(5) -0.002(5)
C31 0.089(4) 0.148(5) 0.110(5) -0.018(4) -0.013(4) -0.049(4)

loop_
_atom_type_symbol
_atom_type_description
_atom_type_scat_dispersion_real
_atom_type_scat_dispersion_imag
_atom_type_scat_source
C C 0.0033 0.0016 'International Tables Vol C Tables 4.2.6.8 and 6.1.1.4'
H H 0.0000 0.0000 'International Tables Vol C Tables 4.2.6.8 and 6.1.1.4'
N N 0.0061 0.0033 'International Tables Vol C Tables 4.2.6.8 and 6.1.1.4'
O O 0.0106 0.0060 'International Tables Vol C Tables 4.2.6.8 and 6.1.1.4'
Ir Ir -1.4442 7.9887 'International Tables Vol C Tables 4.2.6.8 and 6.1.1.4'

loop_
_geom_angle_atom_site_label_1
_geom_angle_atom_site_label_2
_geom_angle_atom_site_label_3
_geom_angle
C1 Ir1 C13 87.65(17)
C1 Ir1 N4 96.72(16)
C13 Ir1 N4 80.46(16)
C1 Ir1 N2 80.59(16)
C13 Ir1 N2 97.23(16)
N4 Ir1 N2 176.56(14)
C1 Ir1 N5 98.04(15)
C13 Ir1 N5 174.11(15)
N4 Ir1 N5 97.25(14)
N2 Ir1 N5 85.29(14)
C1 Ir1 O5 173.49(14)
C13 Ir1 O5 97.65(15)
N4 Ir1 O5 87.92(13)
N2 Ir1 O5 94.94(13)
N5 Ir1 O5 76.78(13)
C3 O1 C11 117.4(4)
C4 O2 C12 117.6(4)
C4 N1 C3 116.7(4)
C10 N2 C6 119.5(4)
C10 N2 Ir1 124.6(3)
C6 N2 Ir1 115.8(3)
C2 C1 C5 117.0(4)
C2 C1 Ir1 127.7(3)
C5 C1 Ir1 115.2(3)
C3 C2 C1 118.9(4)
N1 C3 O1 117.6(4)
N1 C3 C2 124.7(4)
O1 C3 C2 117.7(4)
N1 C4 O2 117.4(4)
N1 C4 C5 124.0(4)
O2 C4 C5 118.5(4)
C4 C5 C1 118.6(4)
C4 C5 C6 126.3(4)
C1 C5 C6 115.1(4)
N2 C6 C7 119.0(4)
N2 C6 C5 113.1(4)
C7 C6 C5 128.0(4)
C8 C7 C6 121.0(5)
C7 C8 C9 118.9(5)
C10 C9 C8 119.1(5)
N2 C10 C9 122.5(5)
C15 O3 C23 116.7(4)
C16 O4 C24 116.5(4)
C16 N3 C15 117.2(4)
C22 N4 C18 119.5(4)
C22 N4 Ir1 124.2(3)
C18 N4 Ir1 116.3(3)
C14 C13 C17 117.4(4)
C14 C13 Ir1 127.8(3)
C17 C13 Ir1 114.7(3)
C15 C14 C13 119.1(4)
N3 C15 O3 118.2(4)
N3 C15 C14 124.5(4)
O3 C15 C14 117.3(4)
N3 C16 O4 117.1(4)
N3 C16 C17 124.1(4)
O4 C16 C17 118.8(4)
C16 C17 C13 117.6(4)
C16 C17 C18 126.8(4)
C13 C17 C18 115.6(4)
N4 C18 C19 119.4(4)
N4 C18 C17 112.9(4)
C19 C18 C17 127.8(4)
C18 C19 C20 120.0(5)
C21 C20 C19 119.5(4)
C20 C21 C22 119.3(5)
N4 C22 C21 122.3(4)
C30 O5 Ir1 116.6(3)
C25 N5 C29 119.0(4)
C25 N5 Ir1 126.0(3)
C29 N5 Ir1 114.8(3)
N5 C25 C26 121.9(5)
C27 C26 C25 119.0(5)
C26 C27 C28 119.6(5)
C29 C28 C27 119.4(5)
N5 C29 C28 121.1(4)
N5 C29 C30 116.3(4)
C28 C29 C30 122.6(4)
O6 C30 O5 125.2(4)
O6 C30 C29 119.3(4)
O5 C30 C29 115.5(4)

loop_
_geom_bond_atom_site_label_1
_geom_bond_atom_site_label_2
_geom_bond_distance
Ir1 C1 1.978(5)
Ir1 C13 1.990(4)
Ir1 N4 2.040(3)
Ir1 N2 2.043(3)
Ir1 N5 2.133(4)
Ir1 O5 2.166(3)
O1 C3 1.367(5)
O1 C11 1.418(6)
O2 C4 1.360(5)
O2 C12 1.432(6)
N1 C4 1.328(6)
N1 C3 1.330(6)
N2 C10 1.342(5)
N2 C6 1.375(6)
C1 C2 1.397(6)
C1 C5 1.414(6)
C2 C3 1.388(6)
C4 C5 1.400(6)
C5 C6 1.462(6)
C6 C7 1.393(6)
C7 C8 1.372(7)
C8 C9 1.379(7)
C9 C10 1.372(6)
O3 C15 1.362(5)
O3 C23 1.430(6)
O4 C16 1.357(5)
O4 C24 1.448(6)
N3 C16 1.319(6)
N3 C15 1.330(6)
N4 C22 1.345(6)
N4 C18 1.380(6)
C13 C14 1.389(6)
C13 C17 1.422(6)
C14 C15 1.384(6)
C16 C17 1.413(6)
C17 C18 1.452(6)
C18 C19 1.392(6)
C19 C20 1.392(7)
C20 C21 1.366(7)
C21 C22 1.375(6)
O5 C30 1.295(6)
O6 C30 1.222(6)
N5 C25 1.344(6)
N5 C29 1.357(6)
C25 C26 1.384(7)
C26 C27 1.365(7)
C27 C28 1.383(7)
C28 C29 1.376(6)
C29 C30 1.510(6)
O7 C31 1.345(9)
